data_7711670
loop_
_publ_author_name
'Armenis, Alexandros'
'Bakali, Georgia'
'Brantley, ChristiAnna'
'Raptopoulou, Catherine'
'Psycharis, Vassilis'
'Cunha-Silva, Luis'
'Christou, George'
'Stamatatos, Theocharis'

_publ_section_title
;
 A family of mono-, di-, and tetranuclear DyIII complexes bearing the
 ligand 2,6-diacetylpyridine bis(picolinoylhydrazone) and exhibiting slow
 relaxation of magnetization
;
_journal_name_full 'Dalton Transactions'
_journal_paper_doi 10.1039/D2DT02921A
_journal_year 2022
_chemical_formula_moiety 'C44 H48 Dy2 N14 O8, 4(Cl O4), 2(C H4 O)'
_chemical_formula_sum 'C46 H56 Cl4 Dy2 N14 O26'
_chemical_formula_weight 1687.84
_space_group_crystal_system triclinic
_space_group_IT_number 2
_space_group_name_Hall '-P 1'
_space_group_name_H-M_alt 'P -1'
_atom_sites_solution_hydrogens mixed
_atom_sites_solution_primary dual
_audit_creation_date 2021-07-12
_audit_creation_method
;
Olex2 1.3
(compiled 2020.11.12 svn.r5f609507 for OlexSys, GUI svn.r6272)
;
_audit_update_record
;
2022-09-05 deposited with the CCDC.	2022-11-02 downloaded from the CCDC.
;
_cell_angle_alpha 83.959(2)
_cell_angle_beta 88.819(2)
_cell_angle_gamma 65.389(2)
_cell_formula_units_Z 1
_cell_length_a 11.7041(3)
_cell_length_b 11.8358(2)
_cell_length_c 12.0835(2)
_cell_measurement_reflns_used 34749
_cell_measurement_temperature 173.00(2)
_cell_measurement_theta_max 76.2460
_cell_measurement_theta_min 3.6420
_cell_volume 1512.88(6)
_computing_cell_refinement 'CrysAlisPro 1.171.41.112a (Rigaku OD, 2021)'
_computing_data_collection 'CrysAlisPro 1.171.41.112a (Rigaku OD, 2021)'
_computing_data_reduction 'CrysAlisPro 1.171.41.112a (Rigaku OD, 2021)'
_computing_molecular_graphics 'Olex2 1.3 (Dolomanov et al., 2009)'
_computing_publication_material 'Olex2 1.3 (Dolomanov et al., 2009)'
_computing_structure_refinement 'SHELXL 2018/3 (Sheldrick, 2015)'
_computing_structure_solution 'SHELXT 2018/2 (Sheldrick, 2018)'
_diffrn_ambient_temperature 173.00(2)
_diffrn_detector 'Hybrid Pixel Array Detector'
_diffrn_detector_area_resol_mean 10.0000
_diffrn_detector_type HyPix
_diffrn_measured_fraction_theta_full 0.999
_diffrn_measured_fraction_theta_max 0.999
_diffrn_measurement_details
;
List of Runs (angles in degrees, time in seconds):

  # Type    Start    End  Width  t~exp~   \w     \q     \k     \f   Frames
#--------------------------------------------------------------------------
  1  \w    -96.00 -69.00   1.00    0.10    --  -48.45 141.00 113.00   27
  2  \w    -86.00 -59.00   1.00    0.10    --  -48.45 129.00 -58.00   27
  3  \w     26.00 120.00   1.00    0.10    --   48.45  77.00 -30.00   94
  4  \w    -27.00  26.00   1.00    0.10    --  -48.45  19.00  60.00   53
  5  \w    -89.00 -29.00   1.00    0.10    --  -86.25 129.00 -58.00   60
  6  \w    -26.00  25.00   1.00    0.10    --  -48.45  19.00 -30.00   51
  7  \w     90.00 168.00   1.00    0.10    --  106.49  77.00 -60.00   78
  8  \w     94.00 178.00   1.00    0.10    --  106.49  19.00  90.00   84
  9  \w    100.00 176.00   1.00    0.10    --  106.49 125.00-120.00   76
 10  \w    121.00 177.00   1.00    0.10    --  106.49 129.00 -58.00   56
 11  \w    119.00 145.00   1.00    0.10    --  106.49 141.00 113.00   26
 12  \w     84.00 117.00   1.00    0.10    --  106.49 141.00 113.00   33
 13  \w     34.00  66.00   1.00    0.10    --  106.49 -57.00  60.00   32
 14  \w     38.00  87.00   1.00    0.10    --   48.45-129.00-132.00   49
 15  \w     50.00  96.00   1.00    0.10    --   48.45-141.00  55.00   46
 16  \w     36.00  94.00   1.00    0.10    --  106.49 -77.00 -90.00   58
 17  \w     34.00  71.00   1.00    0.10    --  106.49 -99.00 -90.00   37
 18  \w     71.00 114.00   1.00    0.10    --  106.49-129.00-132.00   43
 19  \w     35.00 111.00   1.00    0.10    --  106.49-125.00-180.00   76
 20  \w     34.00 111.00   1.00    0.10    --  106.49-125.00 -90.00   77
 21  \w     74.00 104.00   1.00    0.10    --  106.49 -99.00 -90.00   30
 22  \w     96.00 122.00   1.00    0.10    --  106.49-141.00  55.00   26
 23  \w     35.00 109.00   1.00    0.10    --  106.49-125.00  60.00   74
 24  \w     35.00  96.00   1.00    0.10    --  106.49 -99.00  60.00   61
 25  \w   -159.00 -73.00   1.00    0.10    --  -86.25 -38.00 -90.00   86
 26  \w   -139.00-114.00   1.00    0.10    --  -86.25-129.00-132.00   25
 27  \w   -117.00 -73.00   1.00    0.10    --  -48.45-129.00-132.00   44
 28  \w   -109.00 -71.00   1.00    0.10    --  -48.45-141.00  55.00   38
 29  \w   -140.00 -77.00   1.00    0.10    --  -86.25-141.00  55.00   63
 30  \w   -159.00 -71.00   1.00    0.10    --  -86.25 -57.00  60.00   88
 31  \w     50.00  94.00   1.00    0.10    --   48.45  38.00-150.00   44
 32  \w    -11.00  32.00   1.00    0.10    --   18.00  91.00  97.50   43
 33  \w     -7.00  20.00   1.00    0.10    --   26.00  98.00 -94.50   27
 34  \w     10.00  35.00   1.00    0.10    --   38.00  89.00 117.29   25
 35  \w      7.00  32.00   1.00    0.10    --   38.00  94.00   8.86   25
 36  \w     17.00  42.00   1.00    0.10    --   46.00  90.00 176.84   25
 37  \w    -69.00 -40.00   1.00    0.10    --  -48.45 -19.00 -30.00   29
 38  \w   -123.00 -83.00   1.00    0.10    --  -48.45 -19.00 -30.00   40
 39  \w    -52.00 -26.00   1.00    0.10    --  -48.45 -77.00  90.00   26
 40  \w    -51.00 -26.00   1.00    0.10    --  -48.45 -77.00 150.00   25
 41  \w    -64.00 -36.00   1.00    0.10    --  -48.45 -19.00-150.00   28
 42  \w     36.00  62.00   1.00    0.10    --   48.45  38.00  30.00   26
 43  \w     69.00  97.00   1.00    0.10    --   48.45  38.00  30.00   28
 44  \w     27.00  53.00   1.00    0.10    --   50.00  77.00 -78.02   26
 45  \w     33.00  62.00   1.00    0.10    --   54.00  74.00 176.46   29
 46  \w     91.00 116.00   1.00    0.10    --   54.00  76.00 134.28   25
 47  \w     33.00  59.00   1.00    0.10    --   54.00  76.00 134.28   26
 48  \w     32.00  58.00   1.00    0.10    --   54.00  75.00 -66.57   26
 49  \w    -64.00 -38.00   1.00    0.10    --  -58.00 -74.00   5.10   26
 50  \w     38.00  64.00   1.00    0.10    --   58.00  74.00 -17.10   26
 51  \w     39.00  65.00   1.00    0.10    --   58.00  72.00 -38.17   26
 52  \w    -67.00 -42.00   1.00    0.10    --  -62.00 -69.00  49.88   25
 53  \w   -113.00 -88.00   1.00    0.10    --  -62.00 -69.00  49.88   25
 54  \w    -65.00 -39.00   1.00    0.10    --  -62.00 -76.00-153.27   26
 55  \w     40.00  65.00   1.00    0.10    --   62.00  75.00-140.58   25
 56  \w     41.00  66.00   1.00    0.10    --   62.00  74.00  79.85   25
 57  \w     40.00  65.00   1.00    0.10    --   62.00  76.00-122.57   25
 58  \w     41.00  67.00   1.00    0.10    --   62.00  73.00  27.25   26
 59  \w    -72.00 -46.00   1.00    0.10    --  -66.00 -69.00  36.23   26
 60  \w    -70.00 -45.00   1.00    0.10    --  -66.00 -72.00 -36.74   25
 61  \w    -71.00 -46.00   1.00    0.10    --  -66.00 -69.00-178.22   25
 62  \w    -72.00 -47.00   1.00    0.10    --  -66.00 -68.00 154.28   25
 63  \w     45.00  71.00   1.00    0.10    --   66.00  73.00 -88.90   26
 64  \w     44.00  70.00   1.00    0.10    --   66.00  76.00-119.01   26
 65  \w    -76.00 -50.00   1.00    0.10    --  -70.00 -69.00 131.58   26
 66  \w    -78.00 -53.00   1.00    0.10    --  -74.00 -72.00 136.73   25
 67  \w     52.00  78.00   1.00    0.10    --   74.00  76.00 117.60   26
 68  \w    -82.00 -56.00   1.00    0.10    --  -74.00 -66.00 171.35   26
 69  \w    -81.00 -55.00   1.00    0.10    --  -74.00 -69.00  -2.51   26
 70  \w    -86.00 -55.00   1.00    0.10    --  -74.00 -69.00  67.54   31
 71  \w    -79.00 -53.00   1.00    0.10    --  -74.00 -73.00 120.67   26
 72  \w    -78.00 -52.00   1.00    0.10    --  -74.00 -74.00 104.28   26
 73  \w    -83.00 -57.00   1.00    0.10    --  -74.00 -64.00 -88.83   26
 74  \w    -85.00 -60.00   1.00    0.10    --  -78.00 -68.00   7.77   25
 75  \w    -88.00 -62.00   1.00    0.10    --  -78.00 -64.00 160.58   26
 76  \w    -86.00 -60.00   1.00    0.10    --  -82.00 -74.00 100.82   26
 77  \w    -85.00 -60.00   1.00    0.10    --  -82.00 -74.00 -93.31   25
 78  \w   -152.00-127.00   1.00    0.10    --  -82.00 -74.00 -93.31   25
 79  \w   -149.00-122.00   1.00    0.10    --  -86.00 -69.00   4.69   27
 80  \w    -92.00 -66.00   1.00    0.10    --  -86.00 -69.00   4.69   26
 81  \w   -125.00-100.00   1.00    0.10    --  -86.25 -72.00 -18.05   25
 82  \w    -91.00 -63.00   1.00    0.10    --  -86.25 -77.00-180.00   28
 83  \w   -126.00 -64.00   1.00    0.10    --  -86.25 -77.00 -30.00   62
 84  \w    -93.00 -68.00   1.00    0.10    --  -86.25 -66.00 -92.49   25
 85  \w   -153.00-127.00   1.00    0.10    --  -86.25 -77.00-180.00   26
 86  \w   -144.00-118.00   1.00    0.10    --  -86.25 -66.00 -92.49   26
 87  \w   -155.00-130.00   1.00    0.10    --  -86.25 -57.00 120.00   25
 88  \w    -90.00 -64.00   1.00    0.10    --  -86.25 -76.00  79.74   26
 89  \w    -92.00 -67.00   1.00    0.10    --  -86.25 -72.00 -58.95   25
 90  \w    -93.00 -66.00   1.00    0.10    --  -86.25 -75.00  51.75   27
 91  \w   -115.00 -66.00   1.00    0.10    --  -86.25 -74.00 168.41   49
 92  \w    -91.00 -65.00   1.00    0.10    --  -86.25 -73.00-108.17   26
 93  \w    -89.00 -63.00   1.00    0.10    --  -86.25 -77.00 150.00   26
 94  \w    -99.00 -71.00   1.00    0.10    --  -86.25 -63.00  90.72   28
 95  \w   -100.00 -67.00   1.00    0.10    --  -86.25 -72.00 130.03   33
 96  \w   -127.00-101.00   1.00    0.10    --  -86.25 -75.00  51.75   26
 97  \w   -148.00-122.00   1.00    0.10    --  -86.25 -63.00  90.72   26
 98  \w   -155.00-130.00   1.00    0.10    --  -86.25 -72.00 130.03   25
 99  \w   -111.00 -65.00   1.00    0.10    --  -86.25 -77.00-150.00   46
100  \w    -92.00 -65.00   1.00    0.10    --  -86.25 -74.00  31.48   27
101  \w    -94.00 -69.00   1.00    0.10    --  -86.25 -66.00 -55.61   25
102  \w    -90.00 -65.00   1.00    0.10    --  -86.25 -73.00   1.21   25
103  \w    -92.00 -67.00   1.00    0.10    --  -86.25 -77.00 -90.00   25
104  \w    -92.00 -64.00   1.00    0.10    --  -86.25 -77.00-120.00   28
105  \w   -140.00-114.00   1.00    0.10    --  -86.25 -77.00-120.00   26
106  \w    -98.00 -66.00   1.00    0.10    --  -86.25 -72.00 -26.90   32
107  \w    -96.00 -71.00   1.00    0.10    --  -86.25 -73.00-159.83   25
108  \w   -131.00 -70.00   1.00    0.10    --  -86.25 -69.00-144.98   61
109  \w    -90.00 -65.00   1.00    0.10    --  -86.25 -72.00 -18.05   25
110  \w   -108.00 -65.00   1.00    0.10    --  -86.25 -76.00 -66.43   43
111  \w   -107.00 -81.00   1.00    0.10    --  -86.25 -57.00 120.00   26
112  \w    -90.00 -65.00   1.00    0.10    --  -86.25 -72.00  64.93   25
113  \w    146.00 172.00   1.00    0.10    --  106.49  38.00  30.00   26
114  \w     76.00 102.00   1.00    0.10    --  106.49-125.00   0.00   26
115  \w    100.00 144.00   1.00    0.10    --  106.49  38.00  30.00   44
116  \w     34.00  69.00   1.00    0.10    --  106.49-125.00   0.00   35
117  \w     93.00 147.00   1.00    0.10    --  106.49  77.00 -30.00   54
118  \w    146.00 177.00   1.00    0.10    --  106.49  38.00-180.00   31
119  \w    100.00 133.00   1.00    0.10    --  106.49  38.00-180.00   33
120  \w     86.00 123.00   1.00    0.10    --  106.49  77.00 150.00   37
121  \w    140.00 168.00   1.00    0.10    --  106.49  77.00-120.00   28
122  \w     90.00 132.00   1.00    0.10    --  106.49  77.00-120.00   42
123  \w     96.00 177.00   1.00    0.10    --  106.49  19.00 120.00   81
124  \w     36.00  64.00   1.00    0.10    --  106.49 -57.00 -90.00   28
125  \w     97.00 131.00   1.00    0.10    --  106.49  57.00-120.00   34
126  \w     36.00  62.00   1.00    0.10    --  106.49 -77.00 -30.00   26
127  \w     39.00  64.00   1.00    0.10    --  106.49 -57.00  30.00   25
128  \w     95.00 163.00   1.00    0.10    --  106.49 125.00-150.00   68
129  \w     34.00  60.00   1.00    0.10    --  106.49 -57.00-180.00   26
130  \w     71.00 105.00   1.00    0.10    --  106.49 -99.00-150.00   34
131  \w     82.00 107.00   1.00    0.10    --  106.49-125.00  90.00   25
132  \w     34.00  59.00   1.00    0.10    --  106.49-125.00  90.00   25
;
_diffrn_measurement_device 'four-circle diffractometer'
_diffrn_measurement_device_type 'XtaLAB Synergy, Dualflex, HyPix'
_diffrn_measurement_method '\w scans'
_diffrn_orient_matrix_type 'CrysAlisPro convention (1999,Acta A55,543-557)'
_diffrn_orient_matrix_UB_11 -0.1427205000
_diffrn_orient_matrix_UB_12 0.0413395000
_diffrn_orient_matrix_UB_13 0.0115896000
_diffrn_orient_matrix_UB_21 0.0174924000
_diffrn_orient_matrix_UB_22 -0.0253379000
_diffrn_orient_matrix_UB_23 0.1275893000
_diffrn_orient_matrix_UB_31 -0.0173024000
_diffrn_orient_matrix_UB_32 0.1355732000
_diffrn_orient_matrix_UB_33 0.0058276000
_diffrn_radiation_monochromator mirror
_diffrn_radiation_probe x-ray
_diffrn_radiation_type 'Cu K\a'
_diffrn_radiation_wavelength 1.54184
_diffrn_reflns_av_R_equivalents 0.1439
_diffrn_reflns_av_unetI/netI 0.0575
_diffrn_reflns_Laue_measured_fraction_full 0.999
_diffrn_reflns_Laue_measured_fraction_max 0.999
_diffrn_reflns_limit_h_max 13
_diffrn_reflns_limit_h_min -13
_diffrn_reflns_limit_k_max 14
_diffrn_reflns_limit_k_min -12
_diffrn_reflns_limit_l_max 14
_diffrn_reflns_limit_l_min -14
_diffrn_reflns_number 45553
_diffrn_reflns_point_group_measured_fraction_full 0.999
_diffrn_reflns_point_group_measured_fraction_max 0.999
_diffrn_reflns_theta_full 67.078
_diffrn_reflns_theta_max 67.078
_diffrn_reflns_theta_min 3.680
_diffrn_source 'micro-focus sealed X-ray tube'
_diffrn_source_type 'PhotonJet (Cu) X-ray Source'
_exptl_absorpt_coefficient_mu 15.524
_exptl_absorpt_correction_T_max 1.00000
_exptl_absorpt_correction_T_min 0.01116
_exptl_absorpt_correction_type multi-scan
_exptl_absorpt_process_details
;
CrysAlisPro 1.171.41.112a (Rigaku Oxford Diffraction, 2021)
Empirical absorption correction using spherical harmonics,
implemented in SCALE3 ABSPACK scaling algorithm.
;
_exptl_crystal_colour 'clear light yellow'
_exptl_crystal_colour_lustre clear
_exptl_crystal_colour_modifier light
_exptl_crystal_colour_primary yellow
_exptl_crystal_density_diffrn 1.853
_exptl_crystal_description plate
_exptl_crystal_F_000 838
_exptl_crystal_size_max 0.06
_exptl_crystal_size_mid 0.05
_exptl_crystal_size_min 0.04
_refine_diff_density_max 2.196
_refine_diff_density_min -1.855
_refine_diff_density_rms 0.172
_refine_ls_extinction_method none
_refine_ls_goodness_of_fit_ref 1.111
_refine_ls_hydrogen_treatment mixed
_refine_ls_matrix_type full
_refine_ls_number_parameters 424
_refine_ls_number_reflns 5388
_refine_ls_number_restraints 3
_refine_ls_restrained_S_all 1.111
_refine_ls_R_factor_all 0.0497
_refine_ls_R_factor_gt 0.0485
_refine_ls_shift/su_max 0.001
_refine_ls_shift/su_mean 0.000
_refine_ls_structure_factor_coef Fsqd
_refine_ls_weighting_details 'w=1/[\s^2^(Fo^2^)+(0.0955P)^2^] where P=(Fo^2^+2Fc^2^)/3'
_refine_ls_weighting_scheme calc
_refine_ls_wR_factor_gt 0.1270
_refine_ls_wR_factor_ref 0.1281
_reflns_Friedel_coverage 0.000
_reflns_number_gt 5162
_reflns_number_total 5388
_reflns_threshold_expression 'I > 2\s(I)'
_cod_data_source_file d2dt02921a2.cif
_cod_data_source_block 210708h
_cod_database_code 7711670
_shelx_shelxl_version_number 2018/3
_chemical_oxdiff_formula DyCN
_shelx_space_group_comment
;
The symmetry employed for this shelxl refinement is uniquely defined
by the following loop, which should always be used as a source of
symmetry information in preference to the above space-group names.
They are only intended as comments.
;
_shelx_estimated_absorpt_t_max 0.576
_shelx_estimated_absorpt_t_min 0.456
_reflns_odcompleteness_completeness 99.89
_reflns_odcompleteness_iscentric 1
_reflns_odcompleteness_theta 66.97
_olex2_refinement_description
;
1. Fixed Uiso
 At 1.2 times of:
  All C(H) groups, All N(H) groups
 At 1.5 times of:
  All C(H,H,H) groups, All O(H) groups, All O(H,H) groups
2. Restrained distances
 O6-H6
 0.85 with sigma of 0.01
 Dy1-H6
 2.936308 with sigma of 0.02
 C17-H6
 1.900053 with sigma of 0.02
3.a Rotating group:
 O4(H4A,H4B)
3.b Aromatic/amide H refined with riding coordinates:
 N6(H6A), C1(H1), C3(H3), C4(H4), C5(H5), C6(H6B), C14(H14), C15(H15),
 C18(H18), C19(H19), C21(H21), C23(H23)
3.c Idealised Me refined as rotating group:
 C10(H10A,H10B,H10C), C13(H13A,H13B,H13C), C17(H17A,H17B,H17C), C11(H11A,H11B,
 H11C)
3.d Idealised tetrahedral OH refined as rotating group:
 O3(H3A)
;
_olex2_submission_special_instructions 'No special instructions were received'
_oxdiff_exptl_absorpt_empirical_details
;
Empirical correction (ABSPACK) includes:
- Absorption correction using spherical harmonics
- Frame scaling
;
_oxdiff_exptl_absorpt_empirical_full_max 51.253
_oxdiff_exptl_absorpt_empirical_full_min 0.428

loop_
_space_group_symop_operation_xyz
'x, y, z'
'-x, -y, -z'

loop_
_atom_site_label
_atom_site_type_symbol
_atom_site_fract_x
_atom_site_fract_y
_atom_site_fract_z
_atom_site_U_iso_or_equiv
_atom_site_adp_type
_atom_site_occupancy
_atom_site_site_symmetry_order
_atom_site_calc_flag
_atom_site_refinement_flags_posn
_atom_site_refinement_flags_adp
_atom_site_refinement_flags_occupancy
_atom_site_disorder_assembly
_atom_site_disorder_group
Dy1 Dy 0.61633(2) 0.48620(2) 0.37578(2) 0.01200(13) Uani 1 1 d D . . . .
Cl2 Cl 0.30892(11) 0.95564(11) 0.12106(10) 0.0272(3) Uani 1 1 d . . . . .
O1 O 0.5435(3) 0.5686(3) 0.5419(2) 0.0142(6) Uani 1 1 d . . . . .
O2 O 0.2130(5) 1.0730(4) 0.1391(4) 0.0586(13) Uani 1 1 d . . . . .
O4 O 0.8131(3) 0.4579(3) 0.4589(3) 0.0197(7) Uani 1 1 d . . . . .
H4A H 0.799036 0.494180 0.518019 0.030 Uiso 1 1 d R U . . .
H4B H 0.847357 0.496076 0.416199 0.030 Uiso 1 1 d R U . . .
O5 O 0.3978(5) 0.9738(5) 0.0463(4) 0.0536(12) Uani 1 1 d . . . . .
O6 O 0.4333(3) 0.6397(3) 0.2744(3) 0.0256(8) Uani 1 1 d D . . . .
H6 H 0.426(3) 0.7149(15) 0.262(5) 0.038 Uiso 1 1 d D U . . .
O8 O 0.7137(3) 0.2726(3) 0.4560(2) 0.0167(7) Uani 1 1 d . . . . .
O9 O 0.2601(5) 0.8771(4) 0.0735(4) 0.0456(11) Uani 1 1 d . . . . .
O11 O 0.3733(4) 0.8913(3) 0.2244(3) 0.0367(9) Uani 1 1 d . . . . .
N1 N 0.7842(3) 0.3346(3) 0.2622(3) 0.0144(8) Uani 1 1 d . . . . .
N2 N 0.6095(3) 0.6969(3) 0.3926(3) 0.0149(8) Uani 1 1 d . . . . .
N3 N 0.9179(4) -0.0302(4) 0.3909(3) 0.0241(9) Uani 1 1 d . . . . .
N4 N 0.4724(3) 0.6327(4) 0.7413(3) 0.0174(8) Uani 1 1 d . . . . .
N5 N 0.5769(3) 0.7475(3) 0.4940(3) 0.0178(8) Uani 1 1 d . . . . .
N6 N 0.8213(4) 0.2098(3) 0.2997(3) 0.0173(8) Uani 1 1 d . . . . .
H6A H 0.866854 0.149511 0.259578 0.021 Uiso 1 1 calc R U . . .
N7 N 0.7138(3) 0.5744(4) 0.2228(3) 0.0159(8) Uani 1 1 d . . . . .
C1 C 0.7790(5) 0.0221(5) 0.5453(4) 0.0260(11) Uani 1 1 d . . . . .
H1 H 0.715338 0.084734 0.582416 0.031 Uiso 1 1 calc R U . . .
C2 C 0.7790(4) 0.5044(4) 0.1425(4) 0.0173(9) Uani 1 1 d . . . . .
C3 C 0.4580(4) 0.6446(5) 0.8508(4) 0.0226(10) Uani 1 1 d . . . . .
H3 H 0.423432 0.595295 0.894138 0.027 Uiso 1 1 calc R U . . .
C4 C 0.5376(5) 0.8001(5) 0.8387(5) 0.0271(12) Uani 1 1 d . . . . .
H4 H 0.556689 0.860043 0.871420 0.033 Uiso 1 1 calc R U . . .
C5 C 0.7185(5) 0.7547(5) 0.1180(4) 0.0245(11) Uani 1 1 d . . . . .
H5 H 0.697942 0.841738 0.111513 0.029 Uiso 1 1 calc R U . . .
C6 C 0.5559(5) 0.7867(5) 0.7264(4) 0.0232(10) Uani 1 1 d . . . . .
H6B H 0.589870 0.835503 0.681501 0.028 Uiso 1 1 calc R U . . .
C7 C 0.8291(4) 0.0530(4) 0.4478(4) 0.0175(9) Uani 1 1 d . . . . .
C8 C 0.7830(4) 0.1870(4) 0.4018(4) 0.0147(9) Uani 1 1 d . . . . .
C9 C 0.8217(4) 0.3666(4) 0.1682(4) 0.0186(10) Uani 1 1 d . . . . .
C10 C 0.6364(5) 0.8886(5) 0.3219(5) 0.0300(12) Uani 1 1 d . . . . .
H10A H 0.575714 0.949016 0.266405 0.045 Uiso 1 1 calc R U . . .
H10B H 0.719965 0.886519 0.307485 0.045 Uiso 1 1 calc R U . . .
H10C H 0.611017 0.913524 0.396486 0.045 Uiso 1 1 calc R U . . .
C12 C 0.6403(4) 0.7619(4) 0.3145(4) 0.0160(9) Uani 1 1 d . . . . .
C13 C 0.9051(5) 0.2786(5) 0.0896(4) 0.0279(11) Uani 1 1 d . . . . .
H13A H 0.962657 0.201071 0.132170 0.042 Uiso 1 1 calc R U . . .
H13B H 0.953682 0.317715 0.046986 0.042 Uiso 1 1 calc R U . . .
H13C H 0.853212 0.259582 0.038363 0.042 Uiso 1 1 calc R U . . .
C14 C 0.7772(5) 0.6848(5) 0.0336(4) 0.0269(11) Uani 1 1 d . . . . .
H14 H 0.795283 0.723803 -0.033087 0.032 Uiso 1 1 calc R U . . .
C15 C 0.9146(5) -0.1892(5) 0.5283(5) 0.0356(13) Uani 1 1 d . . . . .
H15 H 0.946076 -0.275623 0.553897 0.043 Uiso 1 1 calc R U . . .
C16 C 0.6894(4) 0.6966(4) 0.2129(4) 0.0170(9) Uani 1 1 d . . . . .
C17 C 0.3116(5) 0.6412(5) 0.2586(5) 0.0360(13) Uani 1 1 d D . . . .
H17A H 0.290781 0.653953 0.178767 0.054 Uiso 1 1 calc R U . . .
H17B H 0.248671 0.709400 0.295530 0.054 Uiso 1 1 calc R U . . .
H17C H 0.312208 0.561383 0.290539 0.054 Uiso 1 1 calc R U . . .
C18 C 0.9586(5) -0.1492(5) 0.4325(5) 0.0313(12) Uani 1 1 d . . . . .
H18 H 1.021950 -0.210316 0.393802 0.038 Uiso 1 1 calc R U . . .
C19 C 0.8241(6) -0.1018(5) 0.5865(5) 0.0350(13) Uani 1 1 d . . . . .
H19 H 0.793497 -0.126597 0.653866 0.042 Uiso 1 1 calc R U . . .
C20 C 0.5238(4) 0.7008(4) 0.6805(4) 0.0158(9) Uani 1 1 d . . . . .
C21 C 0.8104(5) 0.5570(5) 0.0453(4) 0.0241(11) Uani 1 1 d . . . . .
H21 H 0.853466 0.506976 -0.011668 0.029 Uiso 1 1 calc R U . . .
C22 C 0.5487(4) 0.6721(4) 0.5642(4) 0.0144(9) Uani 1 1 d . . . . .
C23 C 0.4913(5) 0.7254(5) 0.9029(4) 0.0266(11) Uani 1 1 d . . . . .
H23 H 0.482536 0.729513 0.980908 0.032 Uiso 1 1 calc R U . . .
Cl1 Cl 1.07053(10) 0.49723(11) 0.27049(9) 0.0231(3) Uani 1 1 d . . . . .
O7 O 0.9618(4) 0.5577(4) 0.3362(4) 0.0420(10) Uani 1 1 d . . . . .
O10 O 1.0793(4) 0.5874(4) 0.1875(3) 0.0412(10) Uani 1 1 d . . . . .
O12 O 1.0605(5) 0.3981(4) 0.2195(4) 0.0463(11) Uani 1 1 d . . . . .
O13 O 1.1806(3) 0.4456(4) 0.3424(3) 0.0361(9) Uani 1 1 d . . . . .
O3 O 0.8389(5) 0.0329(4) 0.1485(4) 0.0437(11) Uani 1 1 d . . . . .
H3A H 0.797627 0.063049 0.088366 0.066 Uiso 1 1 calc R U . . .
C11 C 0.9437(7) -0.0795(7) 0.1321(6) 0.0507(18) Uani 1 1 d . . . . .
H11A H 0.962344 -0.081144 0.052669 0.076 Uiso 1 1 calc R U . . .
H11B H 0.924728 -0.150905 0.158249 0.076 Uiso 1 1 calc R U . . .
H11C H 1.016790 -0.084462 0.173956 0.076 Uiso 1 1 calc R U . . .

loop_
_atom_site_aniso_label
_atom_site_aniso_U_11
_atom_site_aniso_U_22
_atom_site_aniso_U_33
_atom_site_aniso_U_23
_atom_site_aniso_U_13
_atom_site_aniso_U_12
Dy1 0.00715(17) 0.01188(18) 0.01422(18) -0.00058(11) 0.00020(10) -0.00143(12)
Cl2 0.0272(6) 0.0218(6) 0.0270(6) 0.0043(5) -0.0053(5) -0.0060(5)
O1 0.0082(14) 0.0136(15) 0.0180(15) -0.0019(12) 0.0052(11) -0.0021(12)
O2 0.051(3) 0.033(2) 0.062(3) 0.000(2) 0.001(2) 0.011(2)
O4 0.0119(15) 0.0227(18) 0.0221(17) -0.0017(13) -0.0002(13) -0.0048(13)
O5 0.067(3) 0.056(3) 0.048(3) -0.006(2) 0.019(2) -0.036(3)
O6 0.0121(16) 0.0187(17) 0.043(2) 0.0055(15) -0.0077(14) -0.0046(13)
O8 0.0112(14) 0.0141(16) 0.0180(16) -0.0024(12) 0.0011(12) 0.0014(12)
O9 0.056(3) 0.046(3) 0.043(2) 0.010(2) -0.017(2) -0.032(2)
O11 0.040(2) 0.025(2) 0.036(2) 0.0052(16) -0.0153(18) -0.0050(17)
N1 0.0104(17) 0.0157(19) 0.0125(18) 0.0024(14) 0.0017(14) -0.0021(14)
N2 0.0107(17) 0.0131(18) 0.0173(18) 0.0008(14) -0.0025(14) -0.0019(14)
N3 0.018(2) 0.018(2) 0.026(2) -0.0030(16) 0.0007(16) 0.0030(16)
N4 0.0100(17) 0.024(2) 0.0180(19) -0.0034(15) -0.0004(14) -0.0069(15)
N5 0.0119(18) 0.0149(19) 0.0209(19) -0.0049(15) -0.0003(15) 0.0009(15)
N6 0.0165(19) 0.0107(18) 0.0196(19) -0.0061(15) 0.0023(15) 0.0000(15)
N7 0.0075(17) 0.021(2) 0.0149(18) -0.0007(15) -0.0013(14) -0.0025(15)
C1 0.027(3) 0.025(3) 0.023(3) -0.001(2) 0.004(2) -0.008(2)
C2 0.0054(19) 0.026(3) 0.019(2) 0.0015(19) -0.0032(16) -0.0058(18)
C3 0.018(2) 0.030(3) 0.018(2) -0.0034(19) 0.0000(18) -0.008(2)
C4 0.029(3) 0.024(3) 0.033(3) -0.012(2) -0.005(2) -0.013(2)
C5 0.023(2) 0.023(3) 0.027(3) 0.006(2) -0.003(2) -0.009(2)
C6 0.020(2) 0.018(2) 0.031(3) -0.0019(19) -0.0028(19) -0.0072(19)
C7 0.012(2) 0.016(2) 0.020(2) -0.0013(18) -0.0033(17) -0.0021(18)
C8 0.010(2) 0.012(2) 0.020(2) -0.0004(17) -0.0008(17) -0.0030(17)
C9 0.011(2) 0.025(3) 0.016(2) -0.0063(18) -0.0020(17) -0.0033(18)
C10 0.038(3) 0.023(3) 0.031(3) 0.002(2) 0.002(2) -0.016(2)
C12 0.010(2) 0.014(2) 0.021(2) 0.0019(17) -0.0043(17) -0.0029(17)
C13 0.028(3) 0.028(3) 0.025(3) -0.005(2) 0.010(2) -0.008(2)
C14 0.024(2) 0.031(3) 0.019(2) 0.009(2) -0.0009(19) -0.008(2)
C15 0.032(3) 0.020(3) 0.043(3) 0.009(2) -0.006(2) -0.003(2)
C16 0.011(2) 0.018(2) 0.021(2) 0.0045(18) -0.0034(17) -0.0070(18)
C17 0.017(3) 0.033(3) 0.055(4) 0.010(3) -0.014(2) -0.010(2)
C18 0.027(3) 0.019(3) 0.036(3) -0.005(2) 0.004(2) 0.002(2)
C19 0.035(3) 0.027(3) 0.039(3) 0.006(2) 0.001(2) -0.011(2)
C20 0.010(2) 0.014(2) 0.020(2) -0.0022(17) -0.0007(17) -0.0013(17)
C21 0.018(2) 0.032(3) 0.017(2) 0.001(2) 0.0016(18) -0.006(2)
C22 0.0085(19) 0.011(2) 0.025(2) -0.0031(17) 0.0014(17) -0.0050(16)
C23 0.022(2) 0.028(3) 0.024(3) -0.008(2) -0.002(2) -0.003(2)
Cl1 0.0165(5) 0.0335(6) 0.0195(5) -0.0005(5) -0.0029(4) -0.0109(5)
O7 0.022(2) 0.054(3) 0.051(3) -0.004(2) 0.0114(18) -0.0163(19)
O10 0.049(3) 0.048(3) 0.028(2) 0.0052(18) 0.0057(18) -0.023(2)
O12 0.048(3) 0.044(3) 0.052(3) -0.009(2) -0.011(2) -0.022(2)
O13 0.0180(18) 0.050(2) 0.033(2) -0.0075(18) -0.0082(15) -0.0059(17)
O3 0.053(3) 0.032(2) 0.032(2) -0.0097(18) -0.009(2) -0.0023(19)
C11 0.049(4) 0.048(4) 0.037(3) -0.014(3) 0.004(3) 0.001(3)

loop_
_atom_type_symbol
_atom_type_description
_atom_type_scat_dispersion_real
_atom_type_scat_dispersion_imag
_atom_type_scat_source
C C 0.0181 0.0091 'International Tables Vol C Tables 4.2.6.8 and 6.1.1.4'
H H 0.0000 0.0000 'International Tables Vol C Tables 4.2.6.8 and 6.1.1.4'
Cl Cl 0.3639 0.7018 'International Tables Vol C Tables 4.2.6.8 and 6.1.1.4'
Dy Dy -9.8046 9.8477 'International Tables Vol C Tables 4.2.6.8 and 6.1.1.4'
N N 0.0311 0.0180 'International Tables Vol C Tables 4.2.6.8 and 6.1.1.4'
O O 0.0492 0.0322 'International Tables Vol C Tables 4.2.6.8 and 6.1.1.4'

loop_
_geom_angle_atom_site_label_1
_geom_angle_atom_site_label_2
_geom_angle_atom_site_label_3
_geom_angle
_geom_angle_site_symmetry_1
_geom_angle_site_symmetry_3
_geom_angle_publ_flag
O1 Dy1 Dy1 32.14(7) 2_666 2_666 ?
O1 Dy1 Dy1 33.30(7) . 2_666 ?
O1 Dy1 O1 65.44(12) . 2_666 ?
O1 Dy1 O4 128.06(11) 2_666 . ?
O1 Dy1 O4 80.82(11) . . ?
O1 Dy1 O6 79.47(11) 2_666 . ?
O1 Dy1 O6 91.90(12) . . ?
O1 Dy1 O8 95.53(10) . . ?
O1 Dy1 O8 71.84(10) 2_666 . ?
O1 Dy1 N1 119.79(11) 2_666 . ?
O1 Dy1 N1 151.49(11) . . ?
O1 Dy1 N2 63.96(11) . . ?
O1 Dy1 N2 119.71(11) 2_666 . ?
O1 Dy1 N4 128.07(11) . 2_666 ?
O1 Dy1 N4 63.11(11) 2_666 2_666 ?
O1 Dy1 N7 126.56(11) . . ?
O1 Dy1 N7 155.06(11) 2_666 . ?
O4 Dy1 Dy1 106.19(8) . 2_666 ?
O4 Dy1 N1 74.93(12) . . ?
O4 Dy1 N2 72.04(12) . . ?
O4 Dy1 N4 139.07(12) . 2_666 ?
O4 Dy1 N7 76.88(12) . . ?
O6 Dy1 Dy1 84.78(9) . 2_666 ?
O6 Dy1 O4 142.46(12) . . ?
O6 Dy1 N1 116.49(12) . . ?
O6 Dy1 N2 71.72(12) . . ?
O6 Dy1 N4 72.62(12) . 2_666 ?
O6 Dy1 N7 78.39(12) . . ?
O8 Dy1 Dy1 82.43(7) . 2_666 ?
O8 Dy1 O4 73.62(11) . . ?
O8 Dy1 O6 143.92(11) . . ?
O8 Dy1 N1 63.52(11) . . ?
O8 Dy1 N2 142.24(11) . . ?
O8 Dy1 N4 75.08(11) . 2_666 ?
O8 Dy1 N7 122.72(11) . . ?
N1 Dy1 Dy1 144.48(8) . 2_666 ?
N1 Dy1 N4 67.79(12) . 2_666 ?
N2 Dy1 Dy1 92.43(8) . 2_666 ?
N2 Dy1 N1 120.39(12) . . ?
N2 Dy1 N4 142.66(12) . 2_666 ?
N2 Dy1 N7 63.09(12) . . ?
N4 Dy1 Dy1 95.03(8) 2_666 2_666 ?
N7 Dy1 Dy1 153.60(9) . 2_666 ?
N7 Dy1 N1 61.92(12) . . ?
N7 Dy1 N4 99.10(12) . 2_666 ?
O2 Cl2 O5 109.2(3) . . ?
O2 Cl2 O9 112.1(3) . . ?
O2 Cl2 O11 110.2(3) . . ?
O5 Cl2 O9 108.5(3) . . ?
O5 Cl2 O11 108.6(3) . . ?
O11 Cl2 O9 108.2(2) . . ?
Dy1 O1 Dy1 114.56(12) . 2_666 ?
C22 O1 Dy1 118.9(2) . 2_666 ?
C22 O1 Dy1 121.0(3) . . ?
Dy1 O4 H4A 109.4 . . ?
Dy1 O4 H4B 109.4 . . ?
H4A O4 H4B 104.5 . . ?
Dy1 O6 H6 119.2(15) . . ?
C17 O6 Dy1 130.3(3) . . ?
C17 O6 H6 107.5(15) . . ?
C8 O8 Dy1 122.2(3) . . ?
N6 N1 Dy1 115.0(2) . . ?
C9 N1 Dy1 124.0(3) . . ?
C9 N1 N6 120.3(4) . . ?
N5 N2 Dy1 119.0(3) . . ?
C12 N2 Dy1 124.3(3) . . ?
C12 N2 N5 116.6(4) . . ?
C18 N3 C7 116.2(4) . . ?
C3 N4 Dy1 126.8(3) . 2_666 ?
C3 N4 C20 118.5(4) . . ?
C20 N4 Dy1 114.1(3) . 2_666 ?
C22 N5 N2 109.8(4) . . ?
N1 N6 H6A 122.4 . . ?
C8 N6 N1 115.3(4) . . ?
C8 N6 H6A 122.4 . . ?
C2 N7 Dy1 120.9(3) . . ?
C16 N7 Dy1 119.9(3) . . ?
C16 N7 C2 118.8(4) . . ?
C7 C1 H1 121.0 . . ?
C19 C1 H1 121.0 . . ?
C19 C1 C7 118.1(5) . . ?
N7 C2 C9 115.7(4) . . ?
N7 C2 C21 121.9(4) . . ?
C21 C2 C9 122.3(4) . . ?
N4 C3 H3 118.6 . . ?
N4 C3 C23 122.9(5) . . ?
C23 C3 H3 118.6 . . ?
C6 C4 H4 120.3 . . ?
C23 C4 H4 120.3 . . ?
C23 C4 C6 119.3(5) . . ?
C14 C5 H5 120.5 . . ?
C14 C5 C16 119.0(5) . . ?
C16 C5 H5 120.5 . . ?
C4 C6 H6B 120.5 . . ?
C4 C6 C20 119.0(5) . . ?
C20 C6 H6B 120.5 . . ?
N3 C7 C1 124.1(5) . . ?
N3 C7 C8 116.6(4) . . ?
C1 C7 C8 119.2(4) . . ?
O8 C8 N6 122.0(4) . . ?
O8 C8 C7 121.5(4) . . ?
N6 C8 C7 116.5(4) . . ?
N1 C9 C2 113.7(4) . . ?
N1 C9 C13 125.8(4) . . ?
C2 C9 C13 120.4(4) . . ?
H10A C10 H10B 109.5 . . ?
H10A C10 H10C 109.5 . . ?
H10B C10 H10C 109.5 . . ?
C12 C10 H10A 109.5 . . ?
C12 C10 H10B 109.5 . . ?
C12 C10 H10C 109.5 . . ?
N2 C12 C10 125.5(4) . . ?
N2 C12 C16 114.3(4) . . ?
C10 C12 C16 120.1(4) . . ?
C9 C13 H13A 109.5 . . ?
C9 C13 H13B 109.5 . . ?
C9 C13 H13C 109.5 . . ?
H13A C13 H13B 109.5 . . ?
H13A C13 H13C 109.5 . . ?
H13B C13 H13C 109.5 . . ?
C5 C14 H14 120.0 . . ?
C5 C14 C21 120.0(5) . . ?
C21 C14 H14 120.0 . . ?
C18 C15 H15 120.6 . . ?
C18 C15 C19 118.9(5) . . ?
C19 C15 H15 120.6 . . ?
N7 C16 C5 121.8(4) . . ?
N7 C16 C12 115.5(4) . . ?
C5 C16 C12 122.5(4) . . ?
O6 C17 H17A 109.5 . . ?
O6 C17 H17B 109.5 . . ?
O6 C17 H17C 109.5 . . ?
H17A C17 H17B 109.5 . . ?
H17A C17 H17C 109.5 . . ?
H17B C17 H17C 109.5 . . ?
N3 C18 C15 124.0(5) . . ?
N3 C18 H18 118.0 . . ?
C15 C18 H18 118.0 . . ?
C1 C19 C15 118.7(5) . . ?
C1 C19 H19 120.6 . . ?
C15 C19 H19 120.6 . . ?
N4 C20 C6 121.9(4) . . ?
N4 C20 C22 114.8(4) . . ?
C6 C20 C22 123.2(4) . . ?
C2 C21 C14 118.2(5) . . ?
C2 C21 H21 120.9 . . ?
C14 C21 H21 120.9 . . ?
O1 C22 C20 115.4(4) . . ?
N5 C22 O1 125.6(4) . . ?
N5 C22 C20 119.0(4) . . ?
C3 C23 C4 118.4(5) . . ?
C3 C23 H23 120.8 . . ?
C4 C23 H23 120.8 . . ?
O10 Cl1 O7 108.7(3) . . ?
O10 Cl1 O12 110.0(3) . . ?
O10 Cl1 O13 110.3(3) . . ?
O12 Cl1 O7 110.6(3) . . ?
O12 Cl1 O13 108.6(3) . . ?
O13 Cl1 O7 108.7(2) . . ?
C11 O3 H3A 109.5 . . ?
O3 C11 H11A 109.5 . . ?
O3 C11 H11B 109.5 . . ?
O3 C11 H11C 109.5 . . ?
H11A C11 H11B 109.5 . . ?
H11A C11 H11C 109.5 . . ?
H11B C11 H11C 109.5 . . ?

loop_
_geom_bond_atom_site_label_1
_geom_bond_atom_site_label_2
_geom_bond_distance
_geom_bond_site_symmetry_2
_geom_bond_publ_flag
Dy1 Dy1 3.9575(4) 2_666 ?
Dy1 O1 2.315(3) . ?
Dy1 O1 2.389(3) 2_666 ?
Dy1 O4 2.409(3) . ?
Dy1 O6 2.406(3) . ?
Dy1 O8 2.399(3) . ?
Dy1 N1 2.537(4) . ?
Dy1 N2 2.491(4) . ?
Dy1 N4 2.600(4) 2_666 ?
Dy1 N7 2.512(4) . ?
Cl2 O2 1.411(4) . ?
Cl2 O5 1.432(5) . ?
Cl2 O9 1.446(5) . ?
Cl2 O11 1.438(4) . ?
O1 C22 1.307(5) . ?
O4 H4A 0.8506 . ?
O4 H4B 0.8511 . ?
O6 H6 0.852(9) . ?
O6 C17 1.434(6) . ?
O8 C8 1.243(5) . ?
N1 N6 1.382(5) . ?
N1 C9 1.286(6) . ?
N2 N5 1.396(5) . ?
N2 C12 1.295(6) . ?
N3 C7 1.336(6) . ?
N3 C18 1.328(7) . ?
N4 C3 1.344(6) . ?
N4 C20 1.345(6) . ?
N5 C22 1.304(6) . ?
N6 H6A 0.8800 . ?
N6 C8 1.342(6) . ?
N7 C2 1.350(6) . ?
N7 C16 1.345(6) . ?
C1 H1 0.9500 . ?
C1 C7 1.387(7) . ?
C1 C19 1.374(8) . ?
C2 C9 1.493(7) . ?
C2 C21 1.385(7) . ?
C3 H3 0.9500 . ?
C3 C23 1.382(7) . ?
C4 H4 0.9500 . ?
C4 C6 1.385(8) . ?
C4 C23 1.384(8) . ?
C5 H5 0.9500 . ?
C5 C14 1.368(7) . ?
C5 C16 1.384(7) . ?
C6 H6B 0.9500 . ?
C6 C20 1.390(7) . ?
C7 C8 1.494(6) . ?
C9 C13 1.504(6) . ?
C10 H10A 0.9800 . ?
C10 H10B 0.9800 . ?
C10 H10C 0.9800 . ?
C10 C12 1.494(7) . ?
C12 C16 1.495(6) . ?
C13 H13A 0.9800 . ?
C13 H13B 0.9800 . ?
C13 H13C 0.9800 . ?
C14 H14 0.9500 . ?
C14 C21 1.388(8) . ?
C15 H15 0.9500 . ?
C15 C18 1.376(8) . ?
C15 C19 1.377(8) . ?
C17 H17A 0.9800 . ?
C17 H17B 0.9800 . ?
C17 H17C 0.9800 . ?
C18 H18 0.9500 . ?
C19 H19 0.9500 . ?
C20 C22 1.475(6) . ?
C21 H21 0.9500 . ?
C23 H23 0.9500 . ?
Cl1 O7 1.443(4) . ?
Cl1 O10 1.421(4) . ?
Cl1 O12 1.428(5) . ?
Cl1 O13 1.438(4) . ?
O3 H3A 0.8400 . ?
O3 C11 1.414(8) . ?
C11 H11A 0.9800 . ?
C11 H11B 0.9800 . ?
C11 H11C 0.9800 . ?

loop_
_geom_torsion_atom_site_label_1
_geom_torsion_atom_site_label_2
_geom_torsion_atom_site_label_3
_geom_torsion_atom_site_label_4
_geom_torsion
_geom_torsion_site_symmetry_1
_geom_torsion_site_symmetry_2
_geom_torsion_site_symmetry_3
_geom_torsion_site_symmetry_4
_geom_torsion_publ_flag
Dy1 O1 C22 N5 -142.4(4) 2_666 . . . ?
Dy1 O1 C22 N5 10.0(6) . . . . ?
Dy1 O1 C22 C20 39.5(4) 2_666 . . . ?
Dy1 O1 C22 C20 -168.1(3) . . . . ?
Dy1 O8 C8 N6 8.9(6) . . . . ?
Dy1 O8 C8 C7 -171.7(3) . . . . ?
Dy1 N1 N6 C8 -12.8(5) . . . . ?
Dy1 N1 C9 C2 12.8(5) . . . . ?
Dy1 N1 C9 C13 -169.6(4) . . . . ?
Dy1 N2 N5 C22 -3.0(4) . . . . ?
Dy1 N2 C12 C10 179.6(4) . . . . ?
Dy1 N2 C12 C16 -3.7(5) . . . . ?
Dy1 N4 C3 C23 -169.5(3) 2_666 . . . ?
Dy1 N4 C20 C6 168.7(3) 2_666 . . . ?
Dy1 N4 C20 C22 -14.3(4) 2_666 . . . ?
Dy1 N7 C2 C9 -17.7(5) . . . . ?
Dy1 N7 C2 C21 166.0(3) . . . . ?
Dy1 N7 C16 C5 -166.2(3) . . . . ?
Dy1 N7 C16 C12 19.2(5) . . . . ?
N1 N6 C8 O8 3.5(6) . . . . ?
N1 N6 C8 C7 -175.9(4) . . . . ?
N2 N5 C22 O1 -4.2(6) . . . . ?
N2 N5 C22 C20 173.9(4) . . . . ?
N2 C12 C16 N7 -10.2(5) . . . . ?
N2 C12 C16 C5 175.2(4) . . . . ?
N3 C7 C8 O8 -169.9(4) . . . . ?
N3 C7 C8 N6 9.5(6) . . . . ?
N4 C3 C23 C4 2.2(7) . . . . ?
N4 C20 C22 O1 -13.9(5) . . . . ?
N4 C20 C22 N5 167.8(4) . . . . ?
N5 N2 C12 C10 -3.9(6) . . . . ?
N5 N2 C12 C16 172.9(3) . . . . ?
N6 N1 C9 C2 -177.0(4) . . . . ?
N6 N1 C9 C13 0.6(7) . . . . ?
N7 C2 C9 N1 3.3(6) . . . . ?
N7 C2 C9 C13 -174.4(4) . . . . ?
N7 C2 C21 C14 2.5(7) . . . . ?
C1 C7 C8 O8 9.8(7) . . . . ?
C1 C7 C8 N6 -170.8(4) . . . . ?
C2 N7 C16 C5 6.4(6) . . . . ?
C2 N7 C16 C12 -168.2(4) . . . . ?
C3 N4 C20 C6 -3.3(6) . . . . ?
C3 N4 C20 C22 173.7(4) . . . . ?
C4 C6 C20 N4 1.8(7) . . . . ?
C4 C6 C20 C22 -175.0(4) . . . . ?
C5 C14 C21 C2 1.9(7) . . . . ?
C6 C4 C23 C3 -3.7(8) . . . . ?
C6 C20 C22 O1 163.0(4) . . . . ?
C6 C20 C22 N5 -15.3(6) . . . . ?
C7 N3 C18 C15 0.1(8) . . . . ?
C7 C1 C19 C15 -1.3(8) . . . . ?
C9 N1 N6 C8 176.1(4) . . . . ?
C9 C2 C21 C14 -173.6(4) . . . . ?
C10 C12 C16 N7 166.7(4) . . . . ?
C10 C12 C16 C5 -7.8(7) . . . . ?
C12 N2 N5 C22 -179.7(4) . . . . ?
C14 C5 C16 N7 -2.1(7) . . . . ?
C14 C5 C16 C12 172.1(4) . . . . ?
C16 N7 C2 C9 169.8(4) . . . . ?
C16 N7 C2 C21 -6.6(6) . . . . ?
C16 C5 C14 C21 -2.1(7) . . . . ?
C18 N3 C7 C1 0.1(7) . . . . ?
C18 N3 C7 C8 179.8(4) . . . . ?
C18 C15 C19 C1 1.5(9) . . . . ?
C19 C1 C7 N3 0.5(8) . . . . ?
C19 C1 C7 C8 -179.2(5) . . . . ?
C19 C15 C18 N3 -0.9(9) . . . . ?
C20 N4 C3 C23 1.3(7) . . . . ?
C21 C2 C9 N1 179.6(4) . . . . ?
C21 C2 C9 C13 1.9(7) . . . . ?
C23 C4 C6 C20 1.8(7) . . . . ?
